data_4079739
loop_
_publ_author_name
'Bajo, Sonia'
'Esteruelas, Miguel A.'
'L\'opez, Ana M.'
'O\~nate, Enrique'

_publ_section_title
;
 Alkenylation of 2-Methylpyridine via Pyridylidene--Osmium Complexes
;
_journal_issue 24
_journal_name_full Organometallics
_journal_page_first 8618
_journal_paper_doi 10.1021/om301058n
_journal_volume 31
_journal_year 2012
_chemical_formula_sum 'C37 H61 B N7 Os P'
_chemical_formula_weight 835.91
_chemical_name_systematic
; 
 ? 
;
_space_group_IT_number 14
_symmetry_cell_setting monoclinic
_symmetry_space_group_name_Hall '-P 2ybc'
_symmetry_space_group_name_H-M 'P 1 21/c 1'
_atom_sites_solution_hydrogens geom
_atom_sites_solution_primary direct
_atom_sites_solution_secondary difmap
_audit_creation_method SHELXL-97
_cell_angle_alpha 90.00
_cell_angle_beta 107.7380(10)
_cell_angle_gamma 90.00
_cell_formula_units_Z 4
_cell_length_a 16.9932(10)
_cell_length_b 15.2993(9)
_cell_length_c 15.7064(10)
_cell_measurement_reflns_used 9990
_cell_measurement_temperature 100(2)
_cell_measurement_theta_max 26
_cell_measurement_theta_min 2.5
_cell_volume 3889.3(4)
_computing_cell_refinement 'SAINT+ v. 7.56a (Bruker AXS, 2008)'
_computing_data_collection 'apex2 v. 7.0 (Bruker AXS, 2009)'
_computing_data_reduction 'SAINT+ v. 7.56a (Bruker AXS, 2008)'
_computing_molecular_graphics 'XP, SHELXTL v. 6.14 (Bruker, 2000)'
_computing_publication_material 'XCIF, SHELXTL v. 6.14 (Bruker, 2000)'
_computing_structure_refinement 'SHELXL-97 (Sheldrick, 1997)'
_computing_structure_solution 'SHELXS-97 (Sheldrick, 1990)'
_diffrn_ambient_temperature 100(2)
_diffrn_detector_area_resol_mean 8.26
_diffrn_measured_fraction_theta_full 0.995
_diffrn_measured_fraction_theta_max 0.940
_diffrn_measurement_device_type 'Bruker SMART APEX CCD system'
_diffrn_measurement_method '\w rotations with narrow frames'
_diffrn_radiation_monochromator graphite
_diffrn_radiation_source 'normal-focus sealed tube'
_diffrn_radiation_type MoK\a
_diffrn_radiation_wavelength 0.71073
_diffrn_reflns_av_R_equivalents 0.0398
_diffrn_reflns_av_sigmaI/netI 0.0343
_diffrn_reflns_limit_h_max 22
_diffrn_reflns_limit_h_min -22
_diffrn_reflns_limit_k_max 19
_diffrn_reflns_limit_k_min -20
_diffrn_reflns_limit_l_max 20
_diffrn_reflns_limit_l_min -20
_diffrn_reflns_number 46616
_diffrn_reflns_theta_full 27.50
_diffrn_reflns_theta_max 28.55
_diffrn_reflns_theta_min 1.83
_diffrn_standards_decay_% 0
_exptl_absorpt_coefficient_mu 3.355
_exptl_absorpt_correction_T_max 0.862
_exptl_absorpt_correction_T_min 0.767
_exptl_absorpt_correction_type multi-scan
_exptl_absorpt_process_details
;
Absorption correction performed with SADABS program. This is based on the
method of Blessing: Blessing, R. H., Acta Crystallogr., Sect. A 1995, 51, 33.

SADABS: Area-Detector Absorption Correction. Bruker-AXS 
within SAINT+ package, v. 6.1 (2000).
;
_exptl_crystal_colour red
_exptl_crystal_density_diffrn 1.428
_exptl_crystal_density_method 'not measured'
_exptl_crystal_description 'irregular block'
_exptl_crystal_F_000 1712
_exptl_crystal_size_max 0.16
_exptl_crystal_size_mid 0.15
_exptl_crystal_size_min 0.14
_refine_diff_density_max 1.423
_refine_diff_density_min -0.662
_refine_diff_density_rms 0.103
_refine_ls_extinction_method none
_refine_ls_goodness_of_fit_ref 0.973
_refine_ls_hydrogen_treatment mixed
_refine_ls_matrix_type full
_refine_ls_number_parameters 424
_refine_ls_number_reflns 9316
_refine_ls_number_restraints 14
_refine_ls_restrained_S_all 0.978
_refine_ls_R_factor_all 0.0372
_refine_ls_R_factor_gt 0.0262
_refine_ls_shift/su_max 0.013
_refine_ls_shift/su_mean 0.000
_refine_ls_structure_factor_coef Fsqd
_refine_ls_weighting_details 'calc w=1/[\s^2^(Fo^2^)+(0.0425P)^2^+0.5627P] where P=(Fo^2^+2Fc^2^)/3'
_refine_ls_weighting_scheme calc
_refine_ls_wR_factor_gt 0.0636
_refine_ls_wR_factor_ref 0.0675
_reflns_number_gt 7697
_reflns_number_total 9316
_reflns_threshold_expression >2sigma(I)
_cod_data_source_file om301058n_si_001.cif
_cod_data_source_block enrique111
_cod_original_sg_symbol_H-M P21/c
_cod_database_code 4079739

loop_
_symmetry_equiv_pos_as_xyz
'x, y, z'
'-x, y+1/2, -z+1/2'
'-x, -y, -z'
'x, -y-1/2, z-1/2'

loop_
_atom_site_label
_atom_site_type_symbol
_atom_site_fract_x
_atom_site_fract_y
_atom_site_fract_z
_atom_site_U_iso_or_equiv
_atom_site_adp_type
_atom_site_occupancy
_atom_site_symmetry_multiplicity
_atom_site_calc_flag
_atom_site_refinement_flags
_atom_site_disorder_assembly
_atom_site_disorder_group
Os Os 0.282380(6) 0.362220(6) 0.093877(7) 0.01559(4) Uani 1 1 d . . .
P1 P 0.37806(4) 0.44244(5) 0.20412(5) 0.01821(15) Uani 1 1 d . . .
N1 N 0.15709(15) 0.49775(16) 0.09240(16) 0.0198(5) Uani 1 1 d . . .
H2 H 0.190(2) 0.522(2) 0.073(2) 0.024 Uiso 1 1 d . . .
N2 N 0.20268(14) 0.28340(15) -0.00715(15) 0.0197(5) Uani 1 1 d . . .
N3 N 0.21488(15) 0.19539(15) -0.00966(16) 0.0225(5) Uani 1 1 d . . .
N4 N 0.37530(14) 0.29189(15) 0.05324(15) 0.0189(5) Uani 1 1 d . . .
N5 N 0.36837(14) 0.20320(15) 0.04404(15) 0.0203(5) Uani 1 1 d . . .
N6 N 0.28227(14) 0.25332(15) 0.18145(15) 0.0197(5) Uani 1 1 d . . .
N7 N 0.29013(15) 0.17074(16) 0.15166(17) 0.0227(5) Uani 1 1 d . . .
B1 B 0.2934(2) 0.1554(2) 0.0565(2) 0.0241(7) Uani 1 1 d . . .
H1 H 0.2998(18) 0.083(2) 0.043(2) 0.029 Uiso 1 1 d . . .
C1 C 0.27424(16) 0.45329(17) -0.00097(18) 0.0178(6) Uani 1 1 d . . .
C2 C 0.26076(17) 0.50586(19) -0.06128(19) 0.0213(6) Uani 1 1 d . . .
C3 C 0.24754(17) 0.57274(19) -0.13248(19) 0.0229(6) Uani 1 1 d . . .
H3 H 0.2344 0.5416 -0.1911 0.027 Uiso 1 1 calc R . .
C4 C 0.1740(2) 0.6309(2) -0.1346(3) 0.0342(8) Uani 1 1 d . . .
H4A H 0.1240 0.5942 -0.1450 0.041 Uiso 1 1 calc R . .
H4B H 0.1844 0.6598 -0.0758 0.041 Uiso 1 1 calc R . .
C5 C 0.1586(2) 0.7003(2) -0.2074(3) 0.0419(9) Uani 1 1 d . . .
H5A H 0.1431 0.6717 -0.2667 0.050 Uiso 1 1 calc R . .
H5B H 0.1122 0.7382 -0.2047 0.050 Uiso 1 1 calc R . .
C6 C 0.2357(2) 0.7557(2) -0.1954(2) 0.0390(8) Uani 1 1 d . . .
H6A H 0.2255 0.7984 -0.2449 0.047 Uiso 1 1 calc R . .
H6B H 0.2479 0.7886 -0.1386 0.047 Uiso 1 1 calc R . .
C7 C 0.3090(2) 0.6996(2) -0.1941(2) 0.0360(8) Uani 1 1 d . . .
H7A H 0.3588 0.7368 -0.1825 0.043 Uiso 1 1 calc R . .
H7B H 0.2993 0.6719 -0.2534 0.043 Uiso 1 1 calc R . .
C8 C 0.3242(2) 0.6287(2) -0.1227(2) 0.0328(8) Uani 1 1 d . . .
H8A H 0.3410 0.6565 -0.0629 0.039 Uiso 1 1 calc R . .
H8B H 0.3700 0.5907 -0.1268 0.039 Uiso 1 1 calc R . .
C9 C 0.18100(16) 0.41211(18) 0.11263(17) 0.0184(6) Uani 1 1 d . . .
C10 C 0.11969(19) 0.36434(19) 0.1385(2) 0.0250(7) Uani 1 1 d . . .
H10 H 0.1271 0.3033 0.1488 0.030 Uiso 1 1 calc R . .
C11 C 0.05131(18) 0.4031(2) 0.1490(2) 0.0299(7) Uani 1 1 d . . .
H11 H 0.0131 0.3689 0.1680 0.036 Uiso 1 1 calc R . .
C12 C 0.03607(19) 0.4925(2) 0.1321(2) 0.0310(7) Uani 1 1 d . . .
H12 H -0.0107 0.5197 0.1420 0.037 Uiso 1 1 calc R . .
C13 C 0.08968(18) 0.5391(2) 0.10153(19) 0.0243(6) Uani 1 1 d . . .
C14 C 0.0813(2) 0.63415(19) 0.0778(2) 0.0319(7) Uani 1 1 d . . .
H14A H 0.0322 0.6579 0.0898 0.048 Uiso 1 1 calc R . .
H14B H 0.0758 0.6412 0.0142 0.048 Uiso 1 1 calc R . .
H14C H 0.1305 0.6656 0.1137 0.048 Uiso 1 1 calc R . .
C15 C 0.13505(18) 0.3017(2) -0.0733(2) 0.0266(7) Uani 1 1 d . . .
H15 H 0.1121 0.3585 -0.0874 0.032 Uiso 1 1 calc R . .
C16 C 0.10247(19) 0.2256(2) -0.1192(2) 0.0322(7) Uani 1 1 d . . .
H16 H 0.0541 0.2203 -0.1690 0.039 Uiso 1 1 calc R . .
C17 C 0.1546(2) 0.1602(2) -0.0775(2) 0.0297(7) Uani 1 1 d . . .
H17 H 0.1493 0.1002 -0.0936 0.036 Uiso 1 1 calc R . .
C18 C 0.44165(17) 0.3143(2) 0.02938(18) 0.0219(6) Uani 1 1 d . . .
H18 H 0.4604 0.3726 0.0279 0.026 Uiso 1 1 calc R . .
C19 C 0.47946(18) 0.2413(2) 0.00711(19) 0.0249(6) Uani 1 1 d . . .
H19 H 0.5282 0.2393 -0.0105 0.030 Uiso 1 1 calc R . .
C20 C 0.43042(18) 0.1720(2) 0.01626(18) 0.0237(6) Uani 1 1 d . . .
H20 H 0.4391 0.1124 0.0048 0.028 Uiso 1 1 calc R . .
C21 C 0.27891(18) 0.24386(19) 0.2646(2) 0.0237(6) Uani 1 1 d . . .
H21 H 0.2728 0.2909 0.3016 0.028 Uiso 1 1 calc R . .
C22 C 0.2855(2) 0.1569(2) 0.2905(2) 0.0307(7) Uani 1 1 d . . .
H22 H 0.2852 0.1334 0.3464 0.037 Uiso 1 1 calc R . .
C23 C 0.2925(2) 0.1124(2) 0.2175(2) 0.0308(7) Uani 1 1 d . . .
H23 H 0.2980 0.0509 0.2136 0.037 Uiso 1 1 calc R . .
C24 C 0.35703(17) 0.46365(19) 0.31368(18) 0.0219(6) Uani 1 1 d . . .
H24 H 0.3742 0.4091 0.3496 0.026 Uiso 1 1 calc R . .
C25 C 0.26641(18) 0.4777(2) 0.30806(19) 0.0249(6) Uani 1 1 d . . .
H25A H 0.2615 0.4817 0.3685 0.037 Uiso 1 1 calc R . .
H25B H 0.2333 0.4285 0.2764 0.037 Uiso 1 1 calc R . .
H25C H 0.2464 0.5321 0.2756 0.037 Uiso 1 1 calc R . .
C26 C 0.4065(2) 0.5375(2) 0.3717(2) 0.0296(7) Uani 1 1 d . . .
H26A H 0.3867 0.5939 0.3439 0.044 Uiso 1 1 calc R . .
H26B H 0.4652 0.5307 0.3770 0.044 Uiso 1 1 calc R . .
H26C H 0.3994 0.5349 0.4312 0.044 Uiso 1 1 calc R . .
C27 C 0.41135(17) 0.55256(18) 0.17768(19) 0.0214(6) Uani 1 1 d . . .
H27 H 0.4501 0.5762 0.2344 0.026 Uiso 1 1 calc R . .
C28 C 0.33855(19) 0.61661(18) 0.1481(2) 0.0242(6) Uani 1 1 d . . .
H28A H 0.3596 0.6761 0.1474 0.036 Uiso 1 1 calc R . .
H28B H 0.3061 0.6136 0.1899 0.036 Uiso 1 1 calc R . .
H28C H 0.3035 0.6010 0.0880 0.036 Uiso 1 1 calc R . .
C29 C 0.45871(19) 0.5506(2) 0.1092(2) 0.0283(7) Uani 1 1 d . . .
H29A H 0.4240 0.5242 0.0535 0.042 Uiso 1 1 calc R . .
H29B H 0.5092 0.5160 0.1327 0.042 Uiso 1 1 calc R . .
H29C H 0.4733 0.6104 0.0973 0.042 Uiso 1 1 calc R . .
C30 C 0.48063(18) 0.3857(2) 0.24232(19) 0.0236(6) Uani 1 1 d . . .
H30 H 0.5000 0.3832 0.1883 0.028 Uiso 1 1 calc R . .
C31 C 0.55100(18) 0.4305(2) 0.3146(2) 0.0344(8) Uani 1 1 d . . .
H31A H 0.5408 0.4255 0.3726 0.052 Uiso 1 1 calc R . .
H31B H 0.5535 0.4924 0.2995 0.052 Uiso 1 1 calc R . .
H31C H 0.6036 0.4022 0.3179 0.052 Uiso 1 1 calc R . .
C32 C 0.47503(19) 0.2901(2) 0.2691(2) 0.0282(7) Uani 1 1 d . . .
H32A H 0.5299 0.2632 0.2842 0.042 Uiso 1 1 calc R . .
H32B H 0.4370 0.2584 0.2191 0.042 Uiso 1 1 calc R . .
H32C H 0.4546 0.2876 0.3211 0.042 Uiso 1 1 calc R . .
C33A C 0.1821(7) 0.6283(11) 0.5365(10) 0.0854(11) Uiso 0.441(5) 1 d PD A 1
H33A H 0.2319 0.5923 0.5475 0.128 Uiso 0.441(5) 1 calc PR A 1
H33B H 0.1608 0.6240 0.5878 0.128 Uiso 0.441(5) 1 calc PR A 1
H33C H 0.1957 0.6893 0.5282 0.128 Uiso 0.441(5) 1 calc PR A 1
C34A C 0.1163(6) 0.5957(8) 0.4522(8) 0.0854(11) Uiso 0.441(5) 1 d PD A 1
H34A H 0.1387 0.5995 0.4011 0.102 Uiso 0.441(5) 1 calc PR A 1
H34B H 0.1047 0.5334 0.4604 0.102 Uiso 0.441(5) 1 calc PR A 1
C35A C 0.0374(6) 0.6453(7) 0.4298(8) 0.0854(11) Uiso 0.441(5) 1 d PD A 1
H35A H 0.0497 0.7086 0.4315 0.102 Uiso 0.441(5) 1 calc PR A 1
H35B H 0.0099 0.6333 0.4759 0.102 Uiso 0.441(5) 1 calc PR A 1
C36A C -0.0225(7) 0.6218(7) 0.3370(7) 0.0854(11) Uiso 0.441(5) 1 d PD A 1
H36A H 0.0067 0.6251 0.2913 0.102 Uiso 0.441(5) 1 calc PR A 1
H36B H -0.0691 0.6637 0.3205 0.102 Uiso 0.441(5) 1 calc PR A 1
C37A C -0.0555(9) 0.5270(7) 0.3412(9) 0.0854(11) Uiso 0.441(5) 1 d PD A 1
H37A H -0.0931 0.5108 0.2824 0.128 Uiso 0.441(5) 1 calc PR A 1
H37B H -0.0852 0.5246 0.3857 0.128 Uiso 0.441(5) 1 calc PR A 1
H37C H -0.0090 0.4860 0.3580 0.128 Uiso 0.441(5) 1 calc PR A 1
C33B C 0.2053(5) 0.6278(9) 0.5371(9) 0.0854(11) Uiso 0.559(5) 1 d PD A 2
H33D H 0.2335 0.6750 0.5769 0.128 Uiso 0.559(5) 1 calc PR A 2
H33E H 0.2317 0.6189 0.4903 0.128 Uiso 0.559(5) 1 calc PR A 2
H33F H 0.2087 0.5738 0.5716 0.128 Uiso 0.559(5) 1 calc PR A 2
C34B C 0.1151(5) 0.6521(6) 0.4944(7) 0.0854(11) Uiso 0.559(5) 1 d PD A 2
H34C H 0.0897 0.6630 0.5423 0.102 Uiso 0.559(5) 1 calc PR A 2
H34D H 0.1125 0.7073 0.4608 0.102 Uiso 0.559(5) 1 calc PR A 2
C35B C 0.0656(5) 0.5849(6) 0.4329(6) 0.0854(11) Uiso 0.559(5) 1 d PD A 2
H35C H 0.0677 0.5295 0.4662 0.102 Uiso 0.559(5) 1 calc PR A 2
H35D H 0.0903 0.5740 0.3844 0.102 Uiso 0.559(5) 1 calc PR A 2
C36B C -0.0255(5) 0.6125(6) 0.3915(7) 0.0854(11) Uiso 0.559(5) 1 d PD A 2
H36C H -0.0544 0.6080 0.4373 0.102 Uiso 0.559(5) 1 calc PR A 2
H36D H -0.0277 0.6744 0.3723 0.102 Uiso 0.559(5) 1 calc PR A 2
C37B C -0.0692(6) 0.5567(7) 0.3126(6) 0.0854(11) Uiso 0.559(5) 1 d PD A 2
H37D H -0.1263 0.5769 0.2875 0.128 Uiso 0.559(5) 1 calc PR A 2
H37E H -0.0690 0.4957 0.3318 0.128 Uiso 0.559(5) 1 calc PR A 2
H37F H -0.0407 0.5611 0.2671 0.128 Uiso 0.559(5) 1 calc PR A 2

loop_
_atom_site_aniso_label
_atom_site_aniso_U_11
_atom_site_aniso_U_22
_atom_site_aniso_U_33
_atom_site_aniso_U_23
_atom_site_aniso_U_13
_atom_site_aniso_U_12
Os 0.01542(6) 0.01547(6) 0.01673(6) 0.00056(4) 0.00618(4) 0.00066(4)
P1 0.0166(3) 0.0200(4) 0.0185(4) 0.0003(3) 0.0061(3) -0.0005(3)
N1 0.0176(12) 0.0220(13) 0.0214(12) -0.0002(10) 0.0084(10) 0.0002(10)
N2 0.0194(12) 0.0186(12) 0.0215(12) -0.0014(10) 0.0069(10) 0.0007(9)
N3 0.0226(12) 0.0186(12) 0.0283(13) -0.0040(10) 0.0106(11) -0.0026(10)
N4 0.0217(12) 0.0177(12) 0.0177(11) 0.0001(9) 0.0066(10) 0.0011(10)
N5 0.0240(12) 0.0182(12) 0.0201(12) 0.0014(9) 0.0088(10) 0.0042(10)
N6 0.0198(12) 0.0178(12) 0.0235(12) 0.0008(10) 0.0096(10) 0.0007(10)
N7 0.0282(14) 0.0144(11) 0.0284(14) 0.0014(10) 0.0127(11) 0.0015(10)
B1 0.0273(18) 0.0187(17) 0.0291(19) -0.0023(14) 0.0125(15) 0.0002(13)
C1 0.0170(13) 0.0160(13) 0.0216(14) -0.0020(11) 0.0077(11) -0.0005(11)
C2 0.0211(14) 0.0227(15) 0.0215(14) -0.0046(12) 0.0085(12) 0.0003(12)
C3 0.0250(15) 0.0231(15) 0.0220(15) 0.0030(12) 0.0092(12) 0.0018(12)
C4 0.0260(17) 0.0334(19) 0.047(2) 0.0175(15) 0.0160(16) 0.0057(14)
C5 0.0323(19) 0.037(2) 0.058(2) 0.0233(18) 0.0161(17) 0.0106(16)
C6 0.044(2) 0.0304(18) 0.044(2) 0.0183(16) 0.0168(17) 0.0033(16)
C7 0.0292(17) 0.040(2) 0.0410(19) 0.0169(16) 0.0146(15) -0.0023(15)
C8 0.0276(17) 0.0364(19) 0.0368(19) 0.0146(15) 0.0136(15) 0.0006(14)
C9 0.0184(13) 0.0206(14) 0.0156(13) -0.0007(11) 0.0042(11) 0.0014(11)
C10 0.0196(15) 0.0237(16) 0.0323(17) -0.0001(13) 0.0089(13) 0.0005(12)
C11 0.0180(15) 0.0347(18) 0.0392(18) 0.0083(15) 0.0118(13) 0.0013(13)
C12 0.0213(16) 0.0384(19) 0.0370(18) 0.0039(15) 0.0144(14) 0.0073(14)
C13 0.0205(15) 0.0253(16) 0.0257(16) -0.0030(12) 0.0049(12) 0.0052(12)
C14 0.0309(18) 0.0263(17) 0.041(2) 0.0002(14) 0.0144(15) 0.0073(13)
C15 0.0225(15) 0.0288(16) 0.0276(16) -0.0023(13) 0.0065(13) 0.0018(13)
C16 0.0240(16) 0.0398(19) 0.0301(17) -0.0138(15) 0.0040(13) -0.0038(14)
C17 0.0293(17) 0.0300(17) 0.0331(18) -0.0115(14) 0.0145(15) -0.0067(13)
C18 0.0215(14) 0.0263(16) 0.0197(14) 0.0013(12) 0.0089(12) 0.0016(12)
C19 0.0204(15) 0.0351(17) 0.0198(14) 0.0011(13) 0.0070(12) 0.0059(13)
C20 0.0252(15) 0.0279(16) 0.0171(14) -0.0003(12) 0.0049(12) 0.0114(13)
C21 0.0253(15) 0.0244(15) 0.0254(15) 0.0006(12) 0.0136(13) 0.0005(12)
C22 0.0366(19) 0.0299(17) 0.0308(18) 0.0101(13) 0.0179(15) 0.0045(14)
C23 0.0397(19) 0.0200(15) 0.0371(19) 0.0097(14) 0.0185(16) 0.0027(14)
C24 0.0231(15) 0.0255(15) 0.0189(14) -0.0013(12) 0.0093(12) -0.0018(12)
C25 0.0279(16) 0.0259(16) 0.0237(15) -0.0028(12) 0.0120(13) -0.0003(13)
C26 0.0325(17) 0.0332(18) 0.0240(16) -0.0087(13) 0.0101(14) -0.0039(14)
C27 0.0207(14) 0.0229(15) 0.0200(14) -0.0014(11) 0.0054(12) -0.0038(12)
C28 0.0272(16) 0.0189(14) 0.0264(16) -0.0020(12) 0.0079(13) -0.0042(12)
C29 0.0237(16) 0.0308(17) 0.0318(17) 0.0060(13) 0.0106(13) -0.0048(13)
C30 0.0173(14) 0.0352(17) 0.0184(14) -0.0003(13) 0.0057(12) 0.0019(12)
C31 0.0166(15) 0.047(2) 0.0336(18) -0.0034(16) -0.0005(13) 0.0039(14)
C32 0.0243(16) 0.0330(18) 0.0268(16) 0.0048(13) 0.0070(13) 0.0071(13)

loop_
_atom_type_symbol
_atom_type_description
_atom_type_scat_dispersion_real
_atom_type_scat_dispersion_imag
_atom_type_scat_source
C C 0.0033 0.0016 'International Tables Vol C Tables 4.2.6.8 and 6.1.1.4'
H H 0.0000 0.0000 'International Tables Vol C Tables 4.2.6.8 and 6.1.1.4'
B B 0.0013 0.0007 'International Tables Vol C Tables 4.2.6.8 and 6.1.1.4'
N N 0.0061 0.0033 'International Tables Vol C Tables 4.2.6.8 and 6.1.1.4'
P P 0.1023 0.0942 'International Tables Vol C Tables 4.2.6.8 and 6.1.1.4'
Os Os -1.2165 7.6030 'International Tables Vol C Tables 4.2.6.8 and 6.1.1.4'

loop_
_geom_angle_atom_site_label_1
_geom_angle_atom_site_label_2
_geom_angle_atom_site_label_3
_geom_angle
C9 Os C1 88.66(11)
C9 Os N2 86.81(10)
C1 Os N2 87.46(10)
C9 Os N6 91.89(10)
C1 Os N6 172.44(10)
N2 Os N6 85.04(9)
C9 Os N4 168.38(10)
C1 Os N4 91.01(9)
N2 Os N4 81.57(8)
N6 Os N4 86.93(8)
C9 Os P1 97.34(8)
C1 Os P1 93.46(8)
N2 Os P1 175.76(6)
N6 Os P1 93.95(6)
N4 Os P1 94.27(6)
C27 P1 C30 100.05(13)
C27 P1 C24 101.67(13)
C30 P1 C24 101.74(13)
C27 P1 Os 120.06(9)
C30 P1 Os 111.34(10)
C24 P1 Os 118.97(9)
C13 N1 C9 128.2(3)
C13 N1 H2 122(2)
C9 N1 H2 110(2)
C15 N2 N3 106.8(2)
C15 N2 Os 132.1(2)
N3 N2 Os 120.98(17)
C17 N3 N2 109.4(2)
C17 N3 B1 131.9(3)
N2 N3 B1 118.6(2)
C18 N4 N5 106.1(2)
C18 N4 Os 135.21(19)
N5 N4 Os 118.59(17)
C20 N5 N4 109.6(2)
C20 N5 B1 129.5(3)
N4 N5 B1 120.6(2)
C21 N6 N7 105.8(2)
C21 N6 Os 135.7(2)
N7 N6 Os 118.39(17)
C23 N7 N6 109.2(2)
C23 N7 B1 129.9(3)
N6 N7 B1 120.8(2)
N7 B1 N5 109.3(3)
N7 B1 N3 108.3(2)
N5 B1 N3 107.8(2)
N7 B1 H1 111.4(15)
N5 B1 H1 108.1(15)
N3 B1 H1 111.8(15)
C2 C1 Os 173.2(2)
C1 C2 C3 177.3(3)
C2 C3 C4 110.7(2)
C2 C3 C8 112.5(2)
C4 C3 C8 110.0(3)
C2 C3 H3 107.8
C4 C3 H3 107.8
C8 C3 H3 107.8
C5 C4 C3 112.0(3)
C5 C4 H4A 109.2
C3 C4 H4A 109.2
C5 C4 H4B 109.2
C3 C4 H4B 109.2
H4A C4 H4B 107.9
C6 C5 C4 110.5(3)
C6 C5 H5A 109.5
C4 C5 H5A 109.5
C6 C5 H5B 109.5
C4 C5 H5B 109.5
H5A C5 H5B 108.1
C7 C6 C5 111.2(3)
C7 C6 H6A 109.4
C5 C6 H6A 109.4
C7 C6 H6B 109.4
C5 C6 H6B 109.4
H6A C6 H6B 108.0
C6 C7 C8 111.5(3)
C6 C7 H7A 109.3
C8 C7 H7A 109.3
C6 C7 H7B 109.3
C8 C7 H7B 109.3
H7A C7 H7B 108.0
C7 C8 C3 112.2(3)
C7 C8 H8A 109.2
C3 C8 H8A 109.2
C7 C8 H8B 109.2
C3 C8 H8B 109.2
H8A C8 H8B 107.9
N1 C9 C10 111.2(2)
N1 C9 Os 122.58(19)
C10 C9 Os 125.9(2)
C11 C10 C9 122.4(3)
C11 C10 H10 118.8
C9 C10 H10 118.8
C10 C11 C12 121.2(3)
C10 C11 H11 119.4
C12 C11 H11 119.4
C13 C12 C11 118.3(3)
C13 C12 H12 120.8
C11 C12 H12 120.8
N1 C13 C12 118.3(3)
N1 C13 C14 116.5(3)
C12 C13 C14 125.2(3)
C13 C14 H14A 109.5
C13 C14 H14B 109.5
H14A C14 H14B 109.5
C13 C14 H14C 109.5
H14A C14 H14C 109.5
H14B C14 H14C 109.5
N2 C15 C16 110.0(3)
N2 C15 H15 125.0
C16 C15 H15 125.0
C17 C16 C15 105.5(3)
C17 C16 H16 127.3
C15 C16 H16 127.3
N3 C17 C16 108.3(3)
N3 C17 H17 125.9
C16 C17 H17 125.9
N4 C18 C19 111.1(3)
N4 C18 H18 124.5
C19 C18 H18 124.5
C20 C19 C18 104.5(3)
C20 C19 H19 127.7
C18 C19 H19 127.7
N5 C20 C19 108.6(3)
N5 C20 H20 125.7
C19 C20 H20 125.7
N6 C21 C22 111.6(3)
N6 C21 H21 124.2
C22 C21 H21 124.2
C23 C22 C21 104.6(3)
C23 C22 H22 127.7
C21 C22 H22 127.7
N7 C23 C22 108.8(3)
N7 C23 H23 125.6
C22 C23 H23 125.6
C25 C24 C26 106.9(2)
C25 C24 P1 116.0(2)
C26 C24 P1 116.5(2)
C25 C24 H24 105.5
C26 C24 H24 105.5
P1 C24 H24 105.5
C24 C25 H25A 109.5
C24 C25 H25B 109.5
H25A C25 H25B 109.5
C24 C25 H25C 109.5
H25A C25 H25C 109.5
H25B C25 H25C 109.5
C24 C26 H26A 109.5
C24 C26 H26B 109.5
H26A C26 H26B 109.5
C24 C26 H26C 109.5
H26A C26 H26C 109.5
H26B C26 H26C 109.5
C29 C27 C28 110.4(2)
C29 C27 P1 113.6(2)
C28 C27 P1 111.92(19)
C29 C27 H27 106.9
C28 C27 H27 106.9
P1 C27 H27 106.9
C27 C28 H28A 109.5
C27 C28 H28B 109.5
H28A C28 H28B 109.5
C27 C28 H28C 109.5
H28A C28 H28C 109.5
H28B C28 H28C 109.5
C27 C29 H29A 109.5
C27 C29 H29B 109.5
H29A C29 H29B 109.5
C27 C29 H29C 109.5
H29A C29 H29C 109.5
H29B C29 H29C 109.5
C32 C30 C31 108.8(3)
C32 C30 P1 113.6(2)
C31 C30 P1 117.9(2)
C32 C30 H30 105.1
C31 C30 H30 105.1
P1 C30 H30 105.1
C30 C31 H31A 109.5
C30 C31 H31B 109.5
H31A C31 H31B 109.5
C30 C31 H31C 109.5
H31A C31 H31C 109.5
H31B C31 H31C 109.5
C30 C32 H32A 109.5
C30 C32 H32B 109.5
H32A C32 H32B 109.5
C30 C32 H32C 109.5
H32A C32 H32C 109.5
H32B C32 H32C 109.5
C34A C33A H33A 109.5
C34A C33A H33B 109.5
H33A C33A H33B 109.5
C34A C33A H33C 109.5
H33A C33A H33C 109.5
H33B C33A H33C 109.5
C35A C34A C33A 114.0(8)
C35A C34A H34A 108.8
C33A C34A H34A 108.8
C35A C34A H34B 108.8
C33A C34A H34B 108.8
H34A C34A H34B 107.7
C34A C35A C36A 113.1(8)
C34A C35A H35A 109.0
C36A C35A H35A 109.0
C34A C35A H35B 109.0
C36A C35A H35B 109.0
H35A C35A H35B 107.8
C35A C36A C37A 108.5(7)
C35A C36A H36A 110.0
C37A C36A H36A 110.0
C35A C36A H36B 110.0
C37A C36A H36B 110.0
H36A C36A H36B 108.4
C36A C37A H37A 109.5
C36A C37A H37B 109.5
H37A C37A H37B 109.5
C36A C37A H37C 109.5
H37A C37A H37C 109.5
H37B C37A H37C 109.5
C34B C33B H33D 109.5
C34B C33B H33E 109.5
H33D C33B H33E 109.5
C34B C33B H33F 109.5
H33D C33B H33F 109.5
H33E C33B H33F 109.5
C35B C34B C33B 114.4(7)
C35B C34B H34C 108.7
C33B C34B H34C 108.7
C35B C34B H34D 108.7
C33B C34B H34D 108.7
H34C C34B H34D 107.6
C34B C35B C36B 112.4(7)
C34B C35B H35C 109.1
C36B C35B H35C 109.1
C34B C35B H35D 109.1
C36B C35B H35D 109.1
H35C C35B H35D 107.9
C37B C36B C35B 111.8(7)
C37B C36B H36C 109.3
C35B C36B H36C 109.3
C37B C36B H36D 109.3
C35B C36B H36D 109.3
H36C C36B H36D 107.9
C36B C37B H37D 109.5
C36B C37B H37E 109.5
H37D C37B H37E 109.5
C36B C37B H37F 109.5
H37D C37B H37F 109.5
H37E C37B H37F 109.5

loop_
_geom_bond_atom_site_label_1
_geom_bond_atom_site_label_2
_geom_bond_distance
Os C9 1.987(3)
Os C1 2.013(3)
Os N2 2.121(2)
Os N6 2.161(2)
Os N4 2.162(2)
Os P1 2.3309(7)
P1 C27 1.864(3)
P1 C30 1.875(3)
P1 C24 1.889(3)
N1 C13 1.354(4)
N1 C9 1.380(4)
N1 H2 0.80(3)
N2 C15 1.323(4)
N2 N3 1.365(3)
N3 C17 1.345(4)
N3 B1 1.546(4)
N4 C18 1.337(3)
N4 N5 1.366(3)
N5 C20 1.345(3)
N5 B1 1.532(4)
N6 C21 1.333(4)
N6 N7 1.368(3)
N7 C23 1.357(4)
N7 B1 1.531(4)
B1 H1 1.14(3)
C1 C2 1.210(4)
C2 C3 1.482(4)
C3 C4 1.526(4)
C3 C8 1.526(4)
C3 H3 1.0000
C4 C5 1.523(4)
C4 H4A 0.9900
C4 H4B 0.9900
C5 C6 1.522(5)
C5 H5A 0.9900
C5 H5B 0.9900
C6 C7 1.509(5)
C6 H6A 0.9900
C6 H6B 0.9900
C7 C8 1.525(4)
C7 H7A 0.9900
C7 H7B 0.9900
C8 H8A 0.9900
C8 H8B 0.9900
C9 C10 1.429(4)
C10 C11 1.358(4)
C10 H10 0.9500
C11 C12 1.403(4)
C11 H11 0.9500
C12 C13 1.355(4)
C12 H12 0.9500
C13 C14 1.498(4)
C14 H14A 0.9800
C14 H14B 0.9800
C14 H14C 0.9800
C15 C16 1.392(4)
C15 H15 0.9500
C16 C17 1.364(5)
C16 H16 0.9500
C17 H17 0.9500
C18 C19 1.385(4)
C18 H18 0.9500
C19 C20 1.382(4)
C19 H19 0.9500
C20 H20 0.9500
C21 C22 1.386(4)
C21 H21 0.9500
C22 C23 1.368(5)
C22 H22 0.9500
C23 H23 0.9500
C24 C25 1.531(4)
C24 C26 1.532(4)
C24 H24 1.0000
C25 H25A 0.9800
C25 H25B 0.9800
C25 H25C 0.9800
C26 H26A 0.9800
C26 H26B 0.9800
C26 H26C 0.9800
C27 C29 1.528(4)
C27 C28 1.535(4)
C27 H27 1.0000
C28 H28A 0.9800
C28 H28B 0.9800
C28 H28C 0.9800
C29 H29A 0.9800
C29 H29B 0.9800
C29 H29C 0.9800
C30 C32 1.533(4)
C30 C31 1.537(4)
C30 H30 1.0000
C31 H31A 0.9800
C31 H31B 0.9800
C31 H31C 0.9800
C32 H32A 0.9800
C32 H32B 0.9800
C32 H32C 0.9800
C33A C34A 1.534(9)
C33A H33A 0.9800
C33A H33B 0.9800
C33A H33C 0.9800
C34A C35A 1.486(9)
C34A H34A 0.9900
C34A H34B 0.9900
C35A C36A 1.544(8)
C35A H35A 0.9900
C35A H35B 0.9900
C36A C37A 1.565(9)
C36A H36A 0.9900
C36A H36B 0.9900
C37A H37A 0.9800
C37A H37B 0.9800
C37A H37C 0.9800
C33B C34B 1.520(8)
C33B H33D 0.9800
C33B H33E 0.9800
C33B H33F 0.9800
C34B C35B 1.484(8)
C34B H34C 0.9900
C34B H34D 0.9900
C35B C36B 1.545(8)
C35B H35C 0.9900
C35B H35D 0.9900
C36B C37B 1.501(8)
C36B H36C 0.9900
C36B H36D 0.9900
C37B H37D 0.9800
C37B H37E 0.9800
C37B H37F 0.9800
